data_7226677
loop_
_publ_author_name
'Saikia, Basanta'
'Khatioda, Rajiv'
'Bora, Pranita'
'Sarma, Bipul'

_publ_section_title
;
 Pyridine N-oxides as coformers in the development of drug cocrystals
;
_journal_issue 43
_journal_name_full CrystEngComm
_journal_page_first 8454
_journal_paper_doi 10.1039/C6CE01838F
_journal_volume 18
_journal_year 2016
_chemical_formula_sum 'C24 H22 N4 O6'
_chemical_formula_weight 462.46
_chemical_name_systematic
;
 ?
;
_space_group_crystal_system orthorhombic
_space_group_IT_number 61
_space_group_name_Hall '-P 2ac 2ab'
_space_group_name_H-M_alt 'P b c a'
_symmetry_space_group_name_Hall '-P 2ac 2ab'
_symmetry_space_group_name_H-M 'P b c a'
_atom_sites_solution_hydrogens mixed
_audit_creation_method SHELXL-2014
_audit_update_record
;
2016-09-26 deposited with the CCDC.
2016-09-29 downloaded from the CCDC.
;
_cell_angle_alpha 90
_cell_angle_beta 90
_cell_angle_gamma 90
_cell_formula_units_Z 4
_cell_length_a 10.977(3)
_cell_length_b 12.112(4)
_cell_length_c 16.439(5)
_cell_measurement_reflns_used 549
_cell_measurement_temperature 100(2)
_cell_measurement_theta_max 23.19
_cell_measurement_theta_min 2.79
_cell_volume 2185.6(11)
_computing_cell_refinement 'Bruker SAINT'
_computing_data_collection 'Bruker APEX2'
_computing_data_reduction 'Bruker SAINT'
_computing_molecular_graphics 'Bruker SHELXTL'
_computing_publication_material 'Bruker SHELXTL'
_computing_structure_refinement 'SHELXL-2014 (Sheldrick, 2014)'
_computing_structure_solution 'SHELXS-97 (Sheldrick 2008)'
_diffrn_ambient_temperature 100(2)
_diffrn_measured_fraction_theta_full 0.558
_diffrn_measured_fraction_theta_max 0.640
_diffrn_measurement_device_type 'Bruker APEX-II CCD'
_diffrn_measurement_method '\f and \w scans'
_diffrn_radiation_type MoK\a
_diffrn_radiation_wavelength 0.71073
_diffrn_reflns_av_R_equivalents 0.0273
_diffrn_reflns_av_unetI/netI 0.0500
_diffrn_reflns_Laue_measured_fraction_full 0.558
_diffrn_reflns_Laue_measured_fraction_max 0.640
_diffrn_reflns_limit_h_max 6
_diffrn_reflns_limit_h_min -11
_diffrn_reflns_limit_k_max 13
_diffrn_reflns_limit_k_min -4
_diffrn_reflns_limit_l_max 9
_diffrn_reflns_limit_l_min -13
_diffrn_reflns_number 1902
_diffrn_reflns_point_group_measured_fraction_full 0.558
_diffrn_reflns_point_group_measured_fraction_max 0.640
_diffrn_reflns_theta_full 25.242
_diffrn_reflns_theta_max 24.003
_diffrn_reflns_theta_min 2.794
_exptl_absorpt_coefficient_mu 0.103
_exptl_absorpt_correction_type multi-scan
_exptl_absorpt_process_details SADABS
_exptl_crystal_colour yellow
_exptl_crystal_density_diffrn 1.405
_exptl_crystal_description block
_exptl_crystal_F_000 968
_exptl_crystal_recrystallization_method 'Re-crystallisation from solvent: Metahnol'
_exptl_crystal_size_max 0.230
_exptl_crystal_size_mid 0.220
_exptl_crystal_size_min 0.210
_exptl_transmission_factor_max 0.979
_exptl_transmission_factor_min 0.977
_refine_diff_density_max 0.162
_refine_diff_density_min -0.207
_refine_diff_density_rms 0.046
_refine_ls_extinction_method none
_refine_ls_goodness_of_fit_ref 0.868
_refine_ls_hydrogen_treatment mixed
_refine_ls_matrix_type full
_refine_ls_number_parameters 166
_refine_ls_number_reflns 1102
_refine_ls_number_restraints 0
_refine_ls_restrained_S_all 0.868
_refine_ls_R_factor_all 0.0586
_refine_ls_R_factor_gt 0.0418
_refine_ls_shift/su_max 0.000
_refine_ls_shift/su_mean 0.000
_refine_ls_structure_factor_coef Fsqd
_refine_ls_weighting_details 'w=1/[\s^2^(Fo^2^)+(0.1000P)^2^+0.0042P] where P=(Fo^2^+2Fc^2^)/3'
_refine_ls_weighting_scheme calc
_refine_ls_wR_factor_gt 0.1127
_refine_ls_wR_factor_ref 0.1294
_reflns_Friedel_coverage 0.000
_reflns_number_gt 833
_reflns_number_total 1102
_reflns_threshold_expression 'I > 2\s(I)'
_cod_data_source_file c6ce01838f2.cif
_cod_data_source_block BS_RK_NC_2_0m
_cod_depositor_comments 'Adding full bibliography for 7226673--7226678.cif.'
_cod_original_cell_volume 2185.5(11)
_cod_database_code 7226677
_shelx_space_group_comment
;
The symmetry employed for this shelxl refinement is uniquely defined
by the following loop, which should always be used as a source of
symmetry information in preference to the above space-group names.
They are only intended as comments.
;
_shelx_estimated_absorpt_t_min 0.970
_shelx_estimated_absorpt_t_max 0.972
_shelxl_version_number 2014-3

loop_
_space_group_symop_operation_xyz
'x, y, z'
'x+1/2, -y+1/2, -z'
'-x, y+1/2, -z+1/2'
'-x+1/2, -y, z+1/2'
'-x, -y, -z'
'-x-1/2, y-1/2, z'
'x, -y-1/2, z-1/2'
'x-1/2, y, -z-1/2'

loop_
_atom_site_label
_atom_site_type_symbol
_atom_site_fract_x
_atom_site_fract_y
_atom_site_fract_z
_atom_site_U_iso_or_equiv
_atom_site_adp_type
_atom_site_occupancy
_atom_site_site_symmetry_order
_atom_site_calc_flag
_atom_site_refinement_flags_posn
_atom_site_refinement_flags_adp
O1 O 0.0043(2) 0.94659(17) 0.29383(17) 0.0281(8) Uani 1 1 d . .
C2 C -0.0637(3) 0.9072(2) 0.0826(2) 0.0189(10) Uani 1 1 d . .
H2 H -0.1093 0.8588 0.0509 0.023 Uiso 1 1 calc R U
N2 N 0.3796(3) 0.3303(2) 0.6821(2) 0.0271(9) Uani 1 1 d . .
O4 O 0.1346(2) 0.02815(16) 0.41062(17) 0.0241(7) Uani 1 1 d . .
C7 C 0.2535(3) 0.1903(2) 0.6198(2) 0.0216(10) Uani 1 1 d . .
H7 H 0.2264 0.1680 0.6708 0.026 Uiso 1 1 calc R U
O3 O 0.2255(2) 0.15268(18) 0.32926(17) 0.0259(7) Uani 1 1 d . .
N1 N 0.0041(2) 0.9621(2) 0.2142(2) 0.0205(8) Uani 1 1 d . .
C1 C -0.0614(3) 0.8927(2) 0.1654(3) 0.0215(10) Uani 1 1 d . .
H1 H -0.1050 0.8349 0.1886 0.026 Uiso 1 1 calc R U
C3 C 0.0003(3) 0.9927(2) 0.0444(2) 0.0186(9) Uani 1 1 d . .
C5 C 0.0669(3) 1.0473(2) 0.1791(3) 0.0239(10) Uani 1 1 d . .
H5 H 0.1115 1.0952 0.2117 0.029 Uiso 1 1 calc R U
C4 C 0.0649(3) 1.0630(2) 0.0969(2) 0.0216(10) Uani 1 1 d . .
H4 H 0.1077 1.1222 0.0750 0.026 Uiso 1 1 calc R U
C6 C 0.3371(3) 0.2785(2) 0.6132(3) 0.0198(10) Uani 1 1 d . .
C11 C 0.3765(3) 0.3095(2) 0.5352(2) 0.0190(10) Uani 1 1 d . .
H11 H 0.4321 0.3669 0.5298 0.023 Uiso 1 1 calc R U
C10 C 0.3347(3) 0.2568(2) 0.4671(2) 0.0186(9) Uani 1 1 d . .
H10 H 0.3621 0.2793 0.4162 0.022 Uiso 1 1 calc R U
C9 C 0.2505(3) 0.1687(2) 0.4730(2) 0.0167(9) Uani 1 1 d . .
C12 C 0.2046(3) 0.1170(2) 0.3976(3) 0.0188(10) Uani 1 1 d . .
C8 C 0.2118(3) 0.1370(2) 0.5508(2) 0.0212(10) Uani 1 1 d . .
H8 H 0.1570 0.0789 0.5562 0.025 Uiso 1 1 calc R U
H2A H 0.411(3) 0.394(3) 0.671(2) 0.058(14) Uiso 1 1 d . .
H1A H 0.341(4) 0.316(4) 0.731(3) 0.085(19) Uiso 1 1 d . .
H3A H 0.107(4) 0.005(3) 0.361(3) 0.068(17) Uiso 1 1 d . .

loop_
_atom_site_aniso_label
_atom_site_aniso_U_11
_atom_site_aniso_U_22
_atom_site_aniso_U_33
_atom_site_aniso_U_23
_atom_site_aniso_U_13
_atom_site_aniso_U_12
O1 0.0385(18) 0.0339(13) 0.012(2) 0.0009(12) 0.0009(12) -0.0077(10)
C2 0.019(2) 0.0223(17) 0.015(3) -0.0028(16) -0.0014(18) -0.0042(13)
N2 0.031(2) 0.0334(18) 0.016(3) -0.0010(18) 0.0040(18) -0.0018(14)
O4 0.0340(16) 0.0219(12) 0.016(2) 0.0001(11) -0.0005(13) -0.0038(10)
C7 0.022(2) 0.0263(18) 0.016(3) 0.0033(17) 0.0037(18) 0.0022(14)
O3 0.0342(16) 0.0342(13) 0.009(2) 0.0033(13) 0.0000(13) -0.0039(10)
N1 0.0229(19) 0.0246(15) 0.014(3) -0.0006(14) 0.0043(14) 0.0026(11)
C1 0.024(2) 0.0169(16) 0.023(3) -0.0030(16) -0.0038(19) -0.0049(13)
C3 0.0149(18) 0.0191(15) 0.022(3) -0.0043(17) -0.0029(17) 0.0029(12)
C5 0.031(2) 0.0203(17) 0.021(3) 0.0013(17) -0.0007(18) -0.0104(14)
C4 0.025(2) 0.0187(16) 0.021(3) 0.0034(16) -0.0013(18) -0.0032(14)
C6 0.023(2) 0.0267(17) 0.009(3) -0.0034(18) 0.0003(19) 0.0077(14)
C11 0.019(2) 0.0246(17) 0.014(3) 0.0020(17) -0.0029(17) 0.0008(13)
C10 0.022(2) 0.0229(16) 0.011(3) 0.0023(16) 0.0025(17) 0.0057(14)
C9 0.021(2) 0.0202(16) 0.009(3) 0.0036(16) 0.0000(17) 0.0063(13)
C12 0.019(2) 0.0228(17) 0.015(3) 0.0016(18) -0.0001(18) 0.0059(14)
C8 0.023(2) 0.0210(16) 0.019(3) 0.0018(17) -0.0023(19) 0.0020(13)

loop_
_atom_type_symbol
_atom_type_description
_atom_type_scat_dispersion_real
_atom_type_scat_dispersion_imag
_atom_type_scat_source
C C 0.0033 0.0016 'International Tables Vol C Tables 4.2.6.8 and 6.1.1.4'
H H 0.0000 0.0000 'International Tables Vol C Tables 4.2.6.8 and 6.1.1.4'
N N 0.0061 0.0033 'International Tables Vol C Tables 4.2.6.8 and 6.1.1.4'
O O 0.0106 0.0060 'International Tables Vol C Tables 4.2.6.8 and 6.1.1.4'

loop_
_geom_angle_atom_site_label_1
_geom_angle_atom_site_label_2
_geom_angle_atom_site_label_3
_geom_angle
_geom_angle_site_symmetry_3
C1 C2 C3 122.0(3) .
C1 C2 H2 119.0 .
C3 C2 H2 119.0 .
C6 N2 H2A 111(3) .
C6 N2 H1A 118(3) .
H2A N2 H1A 123(4) .
C12 O4 H3A 107(3) .
C8 C7 C6 120.3(3) .
C8 C7 H7 119.8 .
C6 C7 H7 119.8 .
O1 N1 C5 121.6(3) .
O1 N1 C1 119.6(3) .
C5 N1 C1 118.8(3) .
N1 C1 C2 120.8(3) .
N1 C1 H1 119.6 .
C2 C1 H1 119.6 .
C2 C3 C4 115.2(3) .
C2 C3 C3 122.2(4) 5_575
C4 C3 C3 122.6(4) 5_575
N1 C5 C4 121.0(3) .
N1 C5 H5 119.5 .
C4 C5 H5 119.5 .
C5 C4 C3 122.1(3) .
C5 C4 H4 118.9 .
C3 C4 H4 118.9 .
N2 C6 C11 121.7(3) .
N2 C6 C7 120.0(4) .
C11 C6 C7 118.2(3) .
C10 C11 C6 121.4(3) .
C10 C11 H11 119.3 .
C6 C11 H11 119.3 .
C11 C10 C9 121.0(3) .
C11 C10 H10 119.5 .
C9 C10 H10 119.5 .
C8 C9 C10 117.8(3) .
C8 C9 C12 123.2(3) .
C10 C9 C12 119.0(3) .
O3 C12 O4 122.5(3) .
O3 C12 C9 123.8(3) .
O4 C12 C9 113.7(3) .
C7 C8 C9 121.4(3) .
C7 C8 H8 119.3 .
C9 C8 H8 119.3 .

loop_
_geom_bond_atom_site_label_1
_geom_bond_atom_site_label_2
_geom_bond_distance
_geom_bond_site_symmetry_2
O1 N1 1.323(4) .
C2 C1 1.374(5) .
C2 C3 1.399(4) .
C2 H2 0.9300 .
N2 C6 1.377(4) .
N2 H2A 0.87(4) .
N2 H1A 0.92(5) .
O4 C12 1.340(4) .
O4 H3A 0.92(5) .
C7 C8 1.383(4) .
C7 C6 1.412(4) .
C7 H7 0.9300 .
O3 C12 1.225(4) .
N1 C5 1.369(4) .
N1 C1 1.366(4) .
C1 H1 0.9300 .
C3 C4 1.406(4) .
C3 C3 1.470(7) 5_575
C5 C4 1.363(4) .
C5 H5 0.9300 .
C4 H4 0.9300 .
C6 C11 1.403(5) .
C11 C10 1.367(4) .
C11 H11 0.9300 .
C10 C9 1.416(4) .
C10 H10 0.9300 .
C9 C8 1.402(4) .
C9 C12 1.476(5) .
C8 H8 0.9300 .

loop_
_geom_hbond_atom_site_label_D
_geom_hbond_atom_site_label_H
_geom_hbond_atom_site_label_A
_geom_hbond_distance_DH
_geom_hbond_distance_HA
_geom_hbond_distance_DA
_geom_hbond_angle_DHA
_geom_hbond_site_symmetry_A
N2 H1A O3 0.92(5) 2.09(5) 2.958(5) 156(4) 7_566
N2 H2A O1 0.87(4) 2.26(4) 3.055(4) 152(4) 2_566
C5 H5 O3 0.93 2.40 3.280(5) 156.7 1_565
C1 H1 O3 0.93 2.59 3.421(4) 149.1 3
C5 H5 O3 0.93 2.40 3.280(5) 156.7 1_565
C1 H1 O3 0.93 2.59 3.421(4) 149.1 3
C1 H1 O3 0.93 2.59 3.421(4) 149.1 3
C5 H5 O3 0.93 2.40 3.280(5) 156.7 1_565
C1 H1 O3 0.93 2.59 3.421(4) 149.1 3
C5 H5 O3 0.93 2.40 3.280(5) 156.7 1_565

loop_
_geom_torsion_atom_site_label_1
_geom_torsion_atom_site_label_2
_geom_torsion_atom_site_label_3
_geom_torsion_atom_site_label_4
_geom_torsion
_geom_torsion_site_symmetry_1
_geom_torsion_site_symmetry_4
O1 N1 C1 C2 179.6(3) . .
C5 N1 C1 C2 0.6(4) . .
C3 C2 C1 N1 0.1(5) . .
C1 C2 C3 C4 -1.1(4) . .
C1 C2 C3 C3 178.9(3) . 5_575
O1 N1 C5 C4 -179.3(3) . .
C1 N1 C5 C4 -0.3(4) . .
N1 C5 C4 C3 -0.8(5) . .
C2 C3 C4 C5 1.4(5) . .
C3 C3 C4 C5 -178.6(3) 5_575 .
C8 C7 C6 N2 -179.2(3) . .
C8 C7 C6 C11 -0.3(5) . .
N2 C6 C11 C10 179.4(3) . .
C7 C6 C11 C10 0.6(5) . .
C6 C11 C10 C9 -0.3(5) . .
C11 C10 C9 C8 -0.2(4) . .
C11 C10 C9 C12 177.8(3) . .
C8 C9 C12 O3 170.4(3) . .
C10 C9 C12 O3 -7.6(5) . .
C8 C9 C12 O4 -7.9(4) . .
C10 C9 C12 O4 174.1(3) . .
C6 C7 C8 C9 -0.2(5) . .
C10 C9 C8 C7 0.5(4) . .
C12 C9 C8 C7 -177.5(3) . .
